data_7031792
loop_
_publ_author_name
'Williams, Ursula J.'
'Schneider, David'
'Dorfner, Walter L.'
'Maichle-M\"ossmer, C\"acilia'
'Carroll, Patrick J.'
'Anwander, Reiner'
'Schelter, Eric J.'

_publ_section_title
;
 Variation of electronic transitions and reduction potentials of
 cerium(iv) complexes.
;
_journal_issue 43
_journal_name_full 'Dalton transactions (Cambridge, England : 2003)'
_journal_page_first 16197
_journal_page_last 16206
_journal_paper_doi 10.1039/c4dt01386g
_journal_volume 43
_journal_year 2014
_chemical_formula_sum 'C172 H136 Ce2 O8'
_chemical_formula_weight 2611.05
_space_group_IT_number 54
_symmetry_cell_setting orthorhombic
_symmetry_Int_Tables_number 54
_symmetry_space_group_name_Hall '-P 2a 2ac'
_symmetry_space_group_name_H-M 'P c c a'
_atom_sites_solution_hydrogens geom
_atom_sites_solution_primary direct
_audit_creation_method SHELXL-97
_cell_angle_alpha 90.00
_cell_angle_beta 90.00
_cell_angle_gamma 90.00
_cell_formula_units_Z 4
_cell_length_a 22.8092(9)
_cell_length_b 22.1996(9)
_cell_length_c 24.9446(9)
_cell_measurement_temperature 100(1)
_cell_volume 12630.8(8)
_computing_data_collection 'Bruker APEX2'
_computing_data_reduction 'Bruker SAINT'
_computing_structure_refinement 'SHELXL-97 (Sheldrick, 2008)'
_computing_structure_solution 'SHELXS-97 (Sheldrick, 2008)'
_diffrn_ambient_temperature 100(1)
_diffrn_measured_fraction_theta_full 0.996
_diffrn_measured_fraction_theta_max 0.996
_diffrn_measurement_device 'CCD Area Detector'
_diffrn_measurement_device_type 'Bruker APEXII'
_diffrn_measurement_method 'phi and omega scans'
_diffrn_radiation_monochromator graphite
_diffrn_radiation_source 'sealed tube'
_diffrn_radiation_type MoK\a
_diffrn_radiation_wavelength 0.71073
_diffrn_reflns_av_R_equivalents 0.0574
_diffrn_reflns_av_sigmaI/netI 0.0212
_diffrn_reflns_limit_h_max 29
_diffrn_reflns_limit_h_min -29
_diffrn_reflns_limit_k_max 28
_diffrn_reflns_limit_k_min -28
_diffrn_reflns_limit_l_max 32
_diffrn_reflns_limit_l_min -32
_diffrn_reflns_number 310384
_diffrn_reflns_theta_full 27.58
_diffrn_reflns_theta_max 27.58
_diffrn_reflns_theta_min 1.52
_exptl_absorpt_coefficient_mu 0.777
_exptl_absorpt_correction_T_max 0.7456
_exptl_absorpt_correction_T_min 0.7119
_exptl_absorpt_correction_type multi-scan
_exptl_absorpt_process_details '(SADABS; Sheldrick, 2007)'
_exptl_crystal_density_diffrn 1.373
_exptl_crystal_density_method 'not measured'
_exptl_crystal_F_000 5392
_exptl_crystal_size_max 0.22
_exptl_crystal_size_mid 0.10
_exptl_crystal_size_min 0.07
_refine_diff_density_max 7.797
_refine_diff_density_min -3.055
_refine_diff_density_rms 0.144
_refine_ls_extinction_method none
_refine_ls_goodness_of_fit_ref 1.060
_refine_ls_hydrogen_treatment constr
_refine_ls_matrix_type full
_refine_ls_number_parameters 840
_refine_ls_number_reflns 14581
_refine_ls_number_restraints 57
_refine_ls_restrained_S_all 1.059
_refine_ls_R_factor_all 0.0903
_refine_ls_R_factor_gt 0.0573
_refine_ls_shift/su_max 0.001
_refine_ls_shift/su_mean 0.000
_refine_ls_structure_factor_coef Fsqd
_refine_ls_weighting_details 'calc w=1/[\s^2^(Fo^2^)+(0.0306P)^2^+117.1498P] where P=(Fo^2^+2Fc^2^)/3'
_refine_ls_weighting_scheme calc
_refine_ls_wR_factor_gt 0.1309
_refine_ls_wR_factor_ref 0.1553
_reflns_number_gt 9934
_reflns_number_total 14581
_reflns_threshold_expression >2sigma(I)
_cod_data_source_file c4dt01386g2.cif
_cod_data_source_block compound_5
_cod_depositor_comments 'Adding full bibliography for 7031790--7031794.cif.'
_cod_original_sg_symbol_H-M 'P c c a '
_cod_database_code 7031792

loop_
_symmetry_equiv_pos_as_xyz
'x, y, z'
'-x+1/2, y, z+1/2'
'x, -y, z+1/2'
'-x+1/2, -y, z'
'-x, -y, -z'
'x-1/2, -y, -z-1/2'
'-x, y, -z-1/2'
'x-1/2, y, -z'

loop_
_atom_site_label
_atom_site_type_symbol
_atom_site_fract_x
_atom_site_fract_y
_atom_site_fract_z
_atom_site_U_iso_or_equiv
_atom_site_adp_type
_atom_site_occupancy
_atom_site_symmetry_multiplicity
_atom_site_calc_flag
_atom_site_refinement_flags
_atom_site_disorder_assembly
_atom_site_disorder_group
Ce1 Ce 0.2500 0.0000 0.603818(13) 0.01790(9) Uani 1 2 d S . .
O1 O 0.27735(16) -0.06800(15) 0.65681(12) 0.0233(7) Uani 1 1 d . . .
O2 O 0.32503(15) 0.03881(15) 0.56695(13) 0.0235(7) Uani 1 1 d . . .
C1 C 0.2882(2) -0.1017(2) 0.70107(18) 0.0245(10) Uani 1 1 d . . .
C2 C 0.2732(2) -0.1636(2) 0.70047(19) 0.0271(11) Uani 1 1 d . . .
C3 C 0.2826(3) -0.1970(2) 0.7467(2) 0.0324(12) Uani 1 1 d . . .
H3 H 0.2725 -0.2376 0.7471 0.043 Uiso 1 1 calc R . .
C4 C 0.3064(3) -0.1715(3) 0.7922(2) 0.0393(14) Uani 1 1 d . . .
H4 H 0.3117 -0.1946 0.8230 0.052 Uiso 1 1 calc R . .
C5 C 0.3222(3) -0.1114(3) 0.7918(2) 0.0355(13) Uani 1 1 d . . .
H5 H 0.3388 -0.0946 0.8224 0.047 Uiso 1 1 calc R . .
C6 C 0.3139(2) -0.0753(2) 0.74688(19) 0.0244(10) Uani 1 1 d . . .
C7 C 0.2499(3) -0.1940(2) 0.65142(17) 0.0232(9) Uani 1 1 d . . .
C8 C 0.1953(3) -0.1799(2) 0.6299(2) 0.0314(12) Uani 1 1 d . . .
H8 H 0.1726 -0.1501 0.6458 0.042 Uiso 1 1 calc R . .
C9 C 0.1743(3) -0.2098(2) 0.5850(2) 0.0337(12) Uani 1 1 d . . .
H9 H 0.1377 -0.1998 0.5710 0.045 Uiso 1 1 calc R . .
C10 C 0.2074(3) -0.2542(3) 0.5611(2) 0.0396(14) Uani 1 1 d . . .
H10 H 0.1932 -0.2746 0.5312 0.053 Uiso 1 1 calc R . .
C11 C 0.2620(3) -0.2683(3) 0.5818(2) 0.0425(16) Uani 1 1 d . . .
H11 H 0.2848 -0.2976 0.5652 0.057 Uiso 1 1 calc R . .
C12 C 0.2828(3) -0.2390(2) 0.6271(2) 0.0368(13) Uani 1 1 d . . .
H12 H 0.3190 -0.2497 0.6413 0.049 Uiso 1 1 calc R . .
C13 C 0.3322(2) -0.0108(2) 0.74785(18) 0.0234(10) Uani 1 1 d . . .
C14 C 0.3193(2) 0.0249(2) 0.79210(19) 0.0285(11) Uani 1 1 d . . .
H14 H 0.2987 0.0086 0.8208 0.038 Uiso 1 1 calc R . .
C15 C 0.3369(2) 0.0849(2) 0.7937(2) 0.0306(12) Uani 1 1 d . . .
H15 H 0.3276 0.1088 0.8232 0.041 Uiso 1 1 calc R . .
C16 C 0.3681(2) 0.1088(2) 0.7515(2) 0.0304(11) Uani 1 1 d . . .
H16 H 0.3789 0.1492 0.7519 0.040 Uiso 1 1 calc R . .
C17 C 0.3835(2) 0.0727(2) 0.7082(2) 0.0303(11) Uani 1 1 d . . .
H17 H 0.4064 0.0883 0.6807 0.040 Uiso 1 1 calc R . .
C18 C 0.3647(2) 0.0134(2) 0.70616(19) 0.0270(11) Uani 1 1 d . . .
H18 H 0.3739 -0.0103 0.6766 0.036 Uiso 1 1 calc R . .
C19 C 0.3505(2) 0.0683(2) 0.52534(18) 0.0234(10) Uani 1 1 d . . .
C20 C 0.4115(2) 0.0775(2) 0.52441(19) 0.0274(11) Uani 1 1 d . . .
C21 C 0.4359(3) 0.1068(3) 0.4798(2) 0.0333(12) Uani 1 1 d . . .
H21 H 0.4762 0.1133 0.4786 0.044 Uiso 1 1 calc R . .
C22 C 0.4015(3) 0.1261(3) 0.4377(2) 0.0360(13) Uani 1 1 d . . .
H22 H 0.4187 0.1442 0.4079 0.048 Uiso 1 1 calc R . .
C23 C 0.3424(3) 0.1186(2) 0.4399(2) 0.0295(11) Uani 1 1 d . . .
H23 H 0.3193 0.1325 0.4118 0.039 Uiso 1 1 calc R . .
C24 C 0.3155(2) 0.0904(2) 0.48366(18) 0.0242(10) Uani 1 1 d . . .
C25 C 0.4508(2) 0.0586(3) 0.5689(2) 0.0290(11) Uani 1 1 d . . .
C26 C 0.4509(2) 0.0002(3) 0.58861(19) 0.0297(10) Uani 1 1 d . . .
H26 H 0.4248 -0.0280 0.5748 0.039 Uiso 1 1 calc R . .
C27 C 0.4897(3) -0.0164(3) 0.6287(2) 0.0383(14) Uani 1 1 d . . .
H27 H 0.4896 -0.0559 0.6410 0.051 Uiso 1 1 calc R . .
C28 C 0.5278(3) 0.0237(3) 0.6506(2) 0.0411(14) Uani 1 1 d . . .
H28 H 0.5529 0.0120 0.6781 0.055 Uiso 1 1 calc R . .
C29 C 0.5286(3) 0.0820(3) 0.6314(2) 0.0424(15) Uani 1 1 d . . .
H29 H 0.5546 0.1099 0.6457 0.056 Uiso 1 1 calc R . .
C30 C 0.4904(2) 0.0991(3) 0.5907(2) 0.0362(13) Uani 1 1 d . . .
H30 H 0.4915 0.1384 0.5778 0.048 Uiso 1 1 calc R . .
C31 C 0.2509(2) 0.08582(19) 0.48554(17) 0.0207(9) Uani 1 1 d . . .
C32 C 0.2192(3) 0.0652(2) 0.44100(19) 0.0286(11) Uani 1 1 d . . .
H32 H 0.2392 0.0529 0.4104 0.038 Uiso 1 1 calc R . .
C33 C 0.1588(3) 0.0629(2) 0.4417(2) 0.0327(12) Uani 1 1 d . . .
H33 H 0.1385 0.0486 0.4119 0.043 Uiso 1 1 calc R . .
C34 C 0.1281(3) 0.0816(2) 0.4865(2) 0.0324(12) Uani 1 1 d . . .
H34 H 0.0874 0.0794 0.4872 0.043 Uiso 1 1 calc R . .
C35 C 0.1585(3) 0.1038(2) 0.5306(2) 0.0314(12) Uani 1 1 d . . .
H35 H 0.1381 0.1179 0.5603 0.042 Uiso 1 1 calc R . .
C36 C 0.2191(2) 0.1051(2) 0.53035(19) 0.0270(11) Uani 1 1 d . . .
H36 H 0.2391 0.1189 0.5604 0.036 Uiso 1 1 calc R . .
Ce2 Ce 0.2500 0.5000 0.370015(14) 0.01929(9) Uani 1 2 d S . .
O3 O 0.18181(16) 0.53302(16) 0.41890(13) 0.0258(7) Uani 1 1 d . . .
O4 O 0.29136(15) 0.57203(15) 0.32969(13) 0.0229(7) Uani 1 1 d . . .
C37 C 0.1511(2) 0.5499(2) 0.46249(19) 0.0253(10) Uani 1 1 d . . .
C38 C 0.0896(2) 0.5447(2) 0.46202(19) 0.0277(11) Uani 1 1 d . . .
C39 C 0.0587(3) 0.5612(2) 0.5082(2) 0.0339(12) Uani 1 1 d . . .
H39 H 0.0180 0.5576 0.5088 0.045 Uiso 1 1 calc R . .
C40 C 0.0874(3) 0.5826(3) 0.5526(2) 0.0379(13) Uani 1 1 d . . .
H40 H 0.0661 0.5926 0.5831 0.050 Uiso 1 1 calc R . .
C41 C 0.1475(3) 0.5895(2) 0.5524(2) 0.0330(13) Uani 1 1 d . . .
H41 H 0.1663 0.6048 0.5825 0.044 Uiso 1 1 calc R . .
C42 C 0.1806(2) 0.5736(2) 0.50712(18) 0.0253(10) Uani 1 1 d . . .
C43 C 0.0565(3) 0.5231(3) 0.4141(2) 0.0348(13) Uani 1 1 d . . .
C44 C 0.0120(3) 0.5581(3) 0.3928(3) 0.0466(16) Uani 1 1 d . . .
H44 H 0.0028 0.5950 0.4082 0.062 Uiso 1 1 calc R . .
C45 C -0.0194(3) 0.5375(4) 0.3477(3) 0.058(2) Uani 1 1 d . . .
H45 H -0.0486 0.5614 0.3328 0.077 Uiso 1 1 calc R . .
C46 C -0.0070(3) 0.4825(4) 0.3259(3) 0.060(2) Uani 1 1 d . . .
H46 H -0.0284 0.4690 0.2964 0.079 Uiso 1 1 calc R . .
C47 C 0.0368(3) 0.4466(4) 0.3469(3) 0.0525(19) Uani 1 1 d . . .
H47 H 0.0451 0.4093 0.3318 0.070 Uiso 1 1 calc R . .
C48 C 0.0682(3) 0.4670(3) 0.3909(2) 0.0420(15) Uani 1 1 d . . .
H48 H 0.0976 0.4429 0.4053 0.056 Uiso 1 1 calc R . .
C49 C 0.2451(3) 0.5834(2) 0.50830(18) 0.0246(10) Uani 1 1 d . . .
C50 C 0.2781(3) 0.5696(2) 0.5536(2) 0.0317(12) Uani 1 1 d . . .
H50 H 0.2597 0.5523 0.5831 0.042 Uiso 1 1 calc R . .
C51 C 0.3376(3) 0.5809(3) 0.5556(2) 0.0352(13) Uani 1 1 d . . .
H51 H 0.3591 0.5703 0.5858 0.047 Uiso 1 1 calc R . .
C52 C 0.3652(3) 0.6079(3) 0.5129(2) 0.0357(13) Uani 1 1 d . . .
H52 H 0.4052 0.6156 0.5141 0.047 Uiso 1 1 calc R . .
C53 C 0.3328(3) 0.6236(3) 0.4682(2) 0.0361(13) Uani 1 1 d . . .
H53 H 0.3509 0.6431 0.4396 0.048 Uiso 1 1 calc R . .
C54 C 0.2740(3) 0.6106(2) 0.4655(2) 0.0295(11) Uani 1 1 d . . .
H54 H 0.2531 0.6202 0.4346 0.039 Uiso 1 1 calc R . .
C55 C 0.3136(2) 0.5965(2) 0.28448(18) 0.0227(10) Uani 1 1 d . . .
C56 C 0.3207(2) 0.6597(2) 0.28037(19) 0.0266(11) Uani 1 1 d . . .
C57 C 0.3380(3) 0.6838(2) 0.2313(2) 0.0346(13) Uani 1 1 d . . .
H57 H 0.3418 0.7253 0.2279 0.046 Uiso 1 1 calc R . .
C58 C 0.3495(3) 0.6476(3) 0.1875(2) 0.0376(14) Uani 1 1 d . . .
H58 H 0.3591 0.6647 0.1546 0.050 Uiso 1 1 calc R . .
C59 C 0.3467(3) 0.5858(3) 0.1930(2) 0.0329(12) Uani 1 1 d . . .
H59 H 0.3563 0.5613 0.1640 0.044 Uiso 1 1 calc R . .
C60 C 0.3297(2) 0.5595(2) 0.24114(18) 0.0240(10) Uani 1 1 d . . .
C61 C 0.3131(2) 0.7006(2) 0.32718(19) 0.0264(11) Uani 1 1 d . . .
C62 C 0.2623(3) 0.7019(2) 0.3567(2) 0.0332(13) Uani 1 1 d . . .
H62 H 0.2310 0.6769 0.3477 0.044 Uiso 1 1 calc R . .
C63 C 0.2579(3) 0.7418(2) 0.4010(2) 0.0367(14) Uani 1 1 d . . .
H63 H 0.2239 0.7423 0.4216 0.049 Uiso 1 1 calc R . .
C64 C 0.3037(3) 0.7796(2) 0.4135(2) 0.0403(15) Uani 1 1 d . . .
H64 H 0.3009 0.8055 0.4427 0.054 Uiso 1 1 calc R . .
C65 C 0.3537(3) 0.7790(3) 0.3828(2) 0.0409(15) Uani 1 1 d . . .
H65 H 0.3844 0.8049 0.3910 0.054 Uiso 1 1 calc R . .
C66 C 0.3585(3) 0.7403(2) 0.3399(2) 0.0333(12) Uani 1 1 d . . .
H66 H 0.3924 0.7406 0.3192 0.044 Uiso 1 1 calc R . .
C67 C 0.3293(2) 0.4927(2) 0.24580(18) 0.0228(10) Uani 1 1 d . . .
C68 C 0.3117(2) 0.4565(3) 0.2028(2) 0.0310(12) Uani 1 1 d . . .
H68 H 0.2979 0.4746 0.1716 0.041 Uiso 1 1 calc R . .
C69 C 0.3142(3) 0.3940(3) 0.2056(2) 0.0372(13) Uani 1 1 d . . .
H69 H 0.3022 0.3710 0.1764 0.049 Uiso 1 1 calc R . .
C70 C 0.3343(3) 0.3662(3) 0.2510(2) 0.0379(13) Uani 1 1 d . . .
H70 H 0.3354 0.3244 0.2529 0.050 Uiso 1 1 calc R . .
C71 C 0.3532(3) 0.4007(3) 0.2946(2) 0.0345(12) Uani 1 1 d . . .
H71 H 0.3670 0.3821 0.3255 0.046 Uiso 1 1 calc R . .
C72 C 0.3509(2) 0.4633(2) 0.2911(2) 0.0277(11) Uani 1 1 d . . .
H72 H 0.3642 0.4862 0.3198 0.037 Uiso 1 1 calc R . .
C73 C -0.0562(4) 0.2338(4) 0.9254(4) 0.073(2) Uani 1 1 d . . .
H73 H -0.0823 0.2173 0.9008 0.097 Uiso 1 1 calc R . .
C74 C -0.0739(4) 0.2409(4) 0.9779(5) 0.078(3) Uani 1 1 d . . .
H74 H -0.1119 0.2308 0.9880 0.104 Uiso 1 1 calc R . .
C75 C -0.0350(4) 0.2633(4) 1.0153(4) 0.071(2) Uani 1 1 d . . .
H75 H -0.0457 0.2673 1.0511 0.094 Uiso 1 1 calc R . .
C76 C 0.0199(4) 0.2793(3) 0.9982(4) 0.071(2) Uani 1 1 d . . .
H76 H 0.0462 0.2949 1.0231 0.094 Uiso 1 1 calc R . .
C77 C 0.0381(4) 0.2732(3) 0.9455(4) 0.063(2) Uani 1 1 d . . .
C78 C -0.0025(4) 0.2500(3) 0.9088(4) 0.063(2) Uani 1 1 d . . .
H78 H 0.0077 0.2458 0.8729 0.084 Uiso 1 1 calc R . .
C79 C 0.0973(4) 0.2901(4) 0.9286(5) 0.091(3) Uani 1 1 d . . .
H79a H 0.1053 0.3308 0.9395 0.137 Uiso 1 1 calc R . .
H79b H 0.1003 0.2872 0.8903 0.137 Uiso 1 1 calc R . .
H79c H 0.1253 0.2635 0.9449 0.137 Uiso 1 1 calc R . .
C80 C 0.0000 0.3231(7) 0.7500 0.132(8) Uani 1 2 d S . .
H80a H 0.0284 0.3375 0.7753 0.197 Uiso 0.50 1 calc PR . .
H80b H -0.0382 0.3375 0.7599 0.197 Uiso 0.50 1 calc PR . .
H80c H 0.0098 0.3375 0.7148 0.197 Uiso 0.50 1 calc PR . .
C81 C 0.0000 0.2562(6) 0.7500 0.073(4) Uani 1 2 d S . .
C82 C 0.0469(4) 0.2247(5) 0.7334(4) 0.080(3) Uani 1 1 d . . .
H82 H 0.0801 0.2458 0.7225 0.106 Uiso 1 1 calc R . .
C83 C 0.0481(5) 0.1630(5) 0.7319(4) 0.093(3) Uani 1 1 d . . .
H83 H 0.0810 0.1431 0.7188 0.124 Uiso 1 1 calc R . .
C84 C 0.0000 0.1302(7) 0.7500 0.099(6) Uani 1 2 d S . .
H84 H 0.0000 0.0883 0.7500 0.132 Uiso 1 2 calc SR . .
C85 C 0.5116(5) 0.7339(4) 0.2860(4) 0.070(4) Uani 0.50 1 d PGU A -1
C86 C 0.5010(10) 0.6891(3) 0.2480(5) 0.056(3) Uani 0.50 1 d PGU A -1
H86 H 0.5043 0.6488 0.2575 0.074 Uiso 0.50 1 calc PR A -1
C87 C 0.4855(9) 0.7049(5) 0.1957(5) 0.087(5) Uani 0.50 1 d PGU A -1
H87 H 0.4784 0.6750 0.1704 0.115 Uiso 0.50 1 calc PR A -1
C88 C 0.4806(7) 0.7655(6) 0.1815(4) 0.095(6) Uani 0.50 1 d PGU A -1
H88 H 0.4703 0.7760 0.1466 0.127 Uiso 0.50 1 calc PR A -1
C89 C 0.4912(12) 0.8102(4) 0.2195(6) 0.135(8) Uani 0.50 1 d PGU A -1
H89 H 0.4880 0.8506 0.2100 0.179 Uiso 0.50 1 calc PR A -1
C90 C 0.5067(10) 0.7945(4) 0.2717(6) 0.096(6) Uani 0.50 1 d PGU A -1
H90 H 0.5138 0.8243 0.2971 0.128 Uiso 0.50 1 calc PR A -1
C91 C 0.5287(7) 0.7165(8) 0.3437(4) 0.122(8) Uani 0.50 1 d PGU A -1
H91a H 0.5344 0.7524 0.3646 0.183 Uiso 0.50 1 calc PR A -1
H91b H 0.5644 0.6936 0.3431 0.183 Uiso 0.50 1 calc PR A -1
H91c H 0.4980 0.6927 0.3593 0.183 Uiso 0.50 1 calc PR A -1

loop_
_atom_site_aniso_label
_atom_site_aniso_U_11
_atom_site_aniso_U_22
_atom_site_aniso_U_33
_atom_site_aniso_U_23
_atom_site_aniso_U_13
_atom_site_aniso_U_12
Ce1 0.02579(18) 0.01653(16) 0.01137(16) 0.000 0.000 -0.00001(16)
O1 0.0358(19) 0.0217(17) 0.0123(14) 0.0006(13) 0.0001(14) -0.0002(15)
O2 0.0345(19) 0.0209(16) 0.0151(15) 0.0027(13) 0.0007(14) 0.0010(14)
C1 0.035(3) 0.024(2) 0.015(2) 0.0023(18) 0.0044(19) 0.003(2)
C2 0.034(3) 0.029(3) 0.019(2) 0.002(2) 0.003(2) 0.004(2)
C3 0.051(3) 0.023(2) 0.023(2) 0.008(2) -0.002(2) 0.002(2)
C4 0.063(4) 0.034(3) 0.021(3) 0.012(2) -0.005(3) 0.000(3)
C5 0.050(4) 0.038(3) 0.019(2) 0.005(2) -0.003(2) 0.002(3)
C6 0.033(3) 0.024(2) 0.016(2) 0.0041(19) 0.0017(19) 0.002(2)
C7 0.040(3) 0.016(2) 0.0132(19) 0.0038(16) 0.002(2) -0.002(2)
C8 0.051(3) 0.024(3) 0.019(2) 0.0029(19) 0.006(2) 0.001(2)
C9 0.043(3) 0.031(3) 0.027(3) 0.003(2) -0.003(2) -0.008(2)
C10 0.064(4) 0.030(3) 0.025(3) -0.001(2) 0.002(3) -0.009(3)
C11 0.070(5) 0.026(3) 0.032(3) -0.006(2) 0.006(3) 0.001(3)
C12 0.054(4) 0.023(3) 0.033(3) 0.003(2) -0.001(3) 0.003(3)
C13 0.030(2) 0.031(3) 0.0088(19) 0.0018(18) -0.0025(17) 0.001(2)
C14 0.037(3) 0.035(3) 0.014(2) -0.003(2) 0.001(2) -0.003(2)
C15 0.037(3) 0.033(3) 0.022(2) -0.006(2) -0.002(2) 0.000(2)
C16 0.041(3) 0.025(2) 0.025(2) 0.003(2) -0.008(2) 0.000(2)
C17 0.037(3) 0.033(3) 0.021(2) 0.003(2) 0.001(2) 0.000(2)
C18 0.034(3) 0.032(3) 0.015(2) 0.0014(18) 0.0015(19) 0.002(2)
C19 0.034(3) 0.022(2) 0.014(2) -0.0023(18) 0.0026(19) 0.000(2)
C20 0.040(3) 0.026(3) 0.016(2) -0.0036(19) 0.002(2) 0.000(2)
C21 0.036(3) 0.040(3) 0.025(3) -0.001(2) 0.009(2) -0.002(2)
C22 0.051(4) 0.038(3) 0.019(2) 0.002(2) 0.008(2) -0.003(3)
C23 0.044(3) 0.028(3) 0.016(2) 0.002(2) 0.002(2) 0.000(2)
C24 0.038(3) 0.018(2) 0.016(2) -0.0051(17) 0.002(2) -0.003(2)
C25 0.029(3) 0.036(3) 0.022(2) -0.005(2) 0.004(2) 0.001(2)
C26 0.035(3) 0.034(3) 0.020(2) -0.002(2) 0.002(2) 0.006(3)
C27 0.044(3) 0.048(4) 0.023(3) 0.002(2) 0.002(2) 0.010(3)
C28 0.034(3) 0.060(4) 0.030(3) 0.006(3) -0.004(2) 0.006(3)
C29 0.034(3) 0.059(4) 0.034(3) -0.005(3) -0.004(2) -0.010(3)
C30 0.032(3) 0.047(3) 0.030(3) 0.000(3) 0.004(2) -0.006(3)
C31 0.036(2) 0.0136(19) 0.0123(19) 0.0039(15) -0.002(2) 0.001(2)
C32 0.048(3) 0.022(2) 0.016(2) 0.0005(19) -0.004(2) 0.001(2)
C33 0.048(3) 0.031(3) 0.019(2) 0.005(2) -0.012(2) -0.006(2)
C34 0.036(3) 0.032(3) 0.029(3) 0.014(2) -0.005(2) 0.003(2)
C35 0.046(3) 0.028(3) 0.020(2) 0.005(2) -0.003(2) 0.006(2)
C36 0.045(3) 0.022(2) 0.014(2) 0.0035(18) -0.003(2) -0.001(2)
Ce2 0.02323(18) 0.01747(17) 0.01719(17) 0.000 0.000 -0.00256(16)
O3 0.0314(19) 0.0282(19) 0.0179(16) -0.0038(14) 0.0030(14) -0.0037(15)
O4 0.0309(18) 0.0201(16) 0.0178(16) -0.0003(13) 0.0015(14) -0.0018(14)
C37 0.040(3) 0.020(2) 0.015(2) 0.0014(18) 0.005(2) -0.001(2)
C38 0.036(3) 0.029(3) 0.018(2) 0.005(2) 0.002(2) -0.001(2)
C39 0.040(3) 0.033(3) 0.029(3) 0.004(2) 0.009(2) 0.000(2)
C40 0.052(4) 0.039(3) 0.022(3) 0.000(2) 0.011(2) 0.004(3)
C41 0.060(4) 0.027(3) 0.012(2) -0.0026(19) 0.006(2) -0.002(3)
C42 0.044(3) 0.018(2) 0.014(2) 0.0023(18) 0.002(2) -0.001(2)
C43 0.041(3) 0.045(3) 0.019(2) 0.002(2) 0.004(2) -0.011(3)
C44 0.041(4) 0.063(4) 0.037(3) 0.012(3) 0.000(3) -0.006(3)
C45 0.039(4) 0.089(6) 0.046(4) 0.026(4) -0.009(3) -0.015(4)
C46 0.052(4) 0.104(7) 0.023(3) -0.002(4) 0.001(3) -0.031(4)
C47 0.048(4) 0.076(5) 0.034(3) -0.013(3) 0.008(3) -0.031(4)
C48 0.041(3) 0.053(4) 0.032(3) -0.005(3) 0.002(3) -0.012(3)
C49 0.041(3) 0.017(2) 0.015(2) -0.0022(17) -0.001(2) -0.002(2)
C50 0.052(3) 0.024(3) 0.019(2) 0.003(2) -0.002(2) -0.001(2)
C51 0.049(4) 0.033(3) 0.024(3) -0.002(2) -0.012(2) 0.006(3)
C52 0.038(3) 0.032(3) 0.038(3) -0.001(2) -0.002(2) -0.002(2)
C53 0.046(3) 0.033(3) 0.029(3) 0.005(2) 0.002(2) -0.004(3)
C54 0.043(3) 0.024(2) 0.021(2) 0.003(2) 0.000(2) -0.005(2)
C55 0.034(3) 0.021(2) 0.013(2) 0.0034(17) 0.0000(19) -0.004(2)
C56 0.039(3) 0.023(2) 0.018(2) 0.0014(19) 0.002(2) 0.000(2)
C57 0.054(4) 0.025(3) 0.024(3) 0.006(2) 0.006(2) -0.003(2)
C58 0.061(4) 0.035(3) 0.016(2) 0.003(2) 0.006(2) -0.004(3)
C59 0.051(3) 0.036(3) 0.012(2) -0.002(2) 0.006(2) -0.001(3)
C60 0.029(3) 0.028(2) 0.016(2) -0.0002(19) -0.0005(19) -0.002(2)
C61 0.039(3) 0.023(2) 0.017(2) 0.0040(19) -0.001(2) 0.002(2)
C62 0.057(4) 0.021(2) 0.021(2) 0.003(2) 0.000(2) 0.003(2)
C63 0.062(4) 0.026(3) 0.022(2) 0.001(2) 0.005(3) 0.010(3)
C64 0.074(5) 0.021(3) 0.026(3) -0.005(2) -0.004(3) 0.006(3)
C65 0.066(4) 0.023(3) 0.034(3) -0.002(2) -0.007(3) -0.005(3)
C66 0.047(3) 0.023(3) 0.030(3) 0.003(2) 0.002(2) -0.003(2)
C67 0.025(2) 0.028(3) 0.015(2) -0.0039(19) 0.0006(17) -0.001(2)
C68 0.040(3) 0.034(3) 0.019(2) -0.006(2) -0.003(2) 0.003(2)
C69 0.044(3) 0.034(3) 0.034(3) -0.013(2) 0.000(3) -0.004(3)
C70 0.048(4) 0.024(3) 0.042(3) -0.008(2) 0.008(3) 0.001(2)
C71 0.042(3) 0.031(3) 0.030(3) 0.003(2) 0.004(2) 0.004(2)
C72 0.034(3) 0.030(3) 0.020(2) -0.001(2) 0.002(2) 0.000(2)
C73 0.070(6) 0.057(5) 0.091(7) 0.005(5) -0.014(5) 0.002(4)
C74 0.074(6) 0.045(5) 0.114(8) -0.002(5) 0.016(6) 0.000(4)
C75 0.092(7) 0.043(4) 0.078(6) -0.005(4) 0.014(5) 0.006(4)
C76 0.079(6) 0.042(4) 0.091(7) 0.004(4) -0.012(5) -0.006(4)
C77 0.064(5) 0.037(4) 0.088(6) 0.010(4) 0.003(5) 0.004(3)
C78 0.062(5) 0.049(4) 0.078(6) 0.006(4) -0.013(4) -0.003(4)
C79 0.070(6) 0.050(5) 0.154(11) 0.003(6) 0.007(7) -0.005(4)
C80 0.105(13) 0.081(12) 0.21(2) 0.000 -0.033(14) 0.000
C81 0.050(7) 0.055(7) 0.114(11) 0.000 -0.015(7) 0.000
C82 0.059(5) 0.096(8) 0.084(7) 0.006(6) -0.016(5) -0.001(5)
C83 0.107(9) 0.106(9) 0.068(6) -0.007(6) -0.029(6) 0.045(7)
C84 0.170(18) 0.061(9) 0.067(9) 0.000 -0.055(11) 0.000
C85 0.040(9) 0.086(9) 0.085(10) -0.038(7) 0.027(8) 0.000(8)
C86 0.069(7) 0.045(5) 0.054(6) 0.012(8) 0.001(6) -0.025(14)
C87 0.071(12) 0.112(11) 0.076(9) 0.029(10) -0.019(10) -0.013(13)
C88 0.057(10) 0.131(14) 0.098(13) 0.073(9) 0.017(11) 0.013(12)
C89 0.104(17) 0.103(12) 0.197(17) 0.020(10) 0.064(18) 0.047(15)
C90 0.060(12) 0.068(7) 0.160(14) -0.046(9) 0.061(15) -0.025(10)
C91 0.075(14) 0.20(2) 0.085(11) -0.060(12) -0.024(12) 0.027(18)

loop_
_atom_type_symbol
_atom_type_description
_atom_type_scat_dispersion_real
_atom_type_scat_dispersion_imag
_atom_type_scat_source
C C 0.0033 0.0016 'International Tables Vol C Tables 4.2.6.8 and 6.1.1.4'
H H 0.0000 0.0000 'International Tables Vol C Tables 4.2.6.8 and 6.1.1.4'
Ce Ce -0.2486 2.6331 'International Tables Vol C Tables 4.2.6.8 and 6.1.1.4'
O O 0.0106 0.0060 'International Tables Vol C Tables 4.2.6.8 and 6.1.1.4'

loop_
_geom_angle_atom_site_label_1
_geom_angle_atom_site_label_2
_geom_angle_atom_site_label_3
_geom_angle
_geom_angle_site_symmetry_1
_geom_angle_site_symmetry_3
O1 Ce1 O1 102.04(17) 4 .
O1 Ce1 O2 102.71(13) 4 .
O1 Ce1 O2 108.93(13) . .
O1 Ce1 O2 108.93(13) 4 4
O1 Ce1 O2 102.71(13) . 4
O2 Ce1 O2 128.72(17) . 4
O1 Ce1 C36 175.10(14) 4 4
O1 Ce1 C36 76.11(13) . 4
O2 Ce1 C36 82.19(13) . 4
O2 Ce1 C36 67.39(14) 4 4
O1 Ce1 C36 76.11(13) 4 .
O1 Ce1 C36 175.10(14) . .
O2 Ce1 C36 67.39(14) . .
O2 Ce1 C36 82.19(14) 4 .
C36 Ce1 C36 106.09(19) 4 .
C1 O1 Ce1 164.3(3) . .
C19 O2 Ce1 150.5(3) . .
O1 C1 C6 120.3(4) . .
O1 C1 C2 118.9(4) . .
C6 C1 C2 120.8(4) . .
C3 C2 C1 118.1(5) . .
C3 C2 C7 119.7(5) . .
C1 C2 C7 122.2(4) . .
C4 C3 C2 121.8(5) . .
C3 C4 C5 119.5(5) . .
C4 C5 C6 121.8(5) . .
C5 C6 C1 117.9(5) . .
C5 C6 C13 120.1(5) . .
C1 C6 C13 121.9(4) . .
C12 C7 C8 118.4(5) . .
C12 C7 C2 119.3(5) . .
C8 C7 C2 122.2(5) . .
C9 C8 C7 120.9(5) . .
C10 C9 C8 120.1(6) . .
C9 C10 C11 119.6(5) . .
C10 C11 C12 120.4(6) . .
C7 C12 C11 120.5(6) . .
C18 C13 C14 119.2(5) . .
C18 C13 C6 120.6(4) . .
C14 C13 C6 120.1(4) . .
C15 C14 C13 120.6(5) . .
C16 C15 C14 119.6(5) . .
C15 C16 C17 120.2(5) . .
C18 C17 C16 119.9(5) . .
C13 C18 C17 120.4(5) . .
O2 C19 C24 119.6(5) . .
O2 C19 C20 120.3(4) . .
C24 C19 C20 120.0(5) . .
C21 C20 C19 118.2(5) . .
C21 C20 C25 118.9(5) . .
C19 C20 C25 122.9(5) . .
C22 C21 C20 121.5(5) . .
C23 C22 C21 119.6(5) . .
C22 C23 C24 121.4(5) . .
C23 C24 C19 119.2(5) . .
C23 C24 C31 119.5(5) . .
C19 C24 C31 121.3(4) . .
C26 C25 C30 117.9(5) . .
C26 C25 C20 122.0(5) . .
C30 C25 C20 120.1(5) . .
C25 C26 C27 120.3(6) . .
C28 C27 C26 121.7(6) . .
C27 C28 C29 118.9(6) . .
C28 C29 C30 120.1(6) . .
C25 C30 C29 121.1(6) . .
C36 C31 C32 117.7(5) . .
C36 C31 C24 121.4(4) . .
C32 C31 C24 120.8(4) . .
C33 C32 C31 121.2(5) . .
C32 C33 C34 120.3(5) . .
C33 C34 C35 119.6(5) . .
C36 C35 C34 120.2(5) . .
C35 C36 C31 121.0(5) . .
C35 C36 Ce1 102.3(3) . .
C31 C36 Ce1 97.3(3) . .
O3 Ce2 O3 109.31(19) 4_565 .
O3 Ce2 O4 102.08(13) 4_565 .
O3 Ce2 O4 109.99(13) . .
O3 Ce2 O4 109.99(13) 4_565 4_565
O3 Ce2 O4 102.08(13) . 4_565
O4 Ce2 O4 123.10(17) . 4_565
C37 O3 Ce2 161.4(3) . .
C55 O4 Ce2 150.5(3) . .
O3 C37 C42 119.7(5) . .
O3 C37 C38 119.3(4) . .
C42 C37 C38 121.0(5) . .
C39 C38 C37 118.3(5) . .
C39 C38 C43 119.3(5) . .
C37 C38 C43 122.5(5) . .
C40 C39 C38 121.0(6) . .
C39 C40 C41 120.7(5) . .
C40 C41 C42 120.7(5) . .
C41 C42 C37 118.3(5) . .
C41 C42 C49 118.6(5) . .
C37 C42 C49 123.0(4) . .
C44 C43 C48 118.7(6) . .
C44 C43 C38 119.8(6) . .
C48 C43 C38 121.4(6) . .
C43 C44 C45 119.8(7) . .
C46 C45 C44 120.2(7) . .
C45 C46 C47 120.8(7) . .
C46 C47 C48 119.2(7) . .
C47 C48 C43 121.3(7) . .
C50 C49 C54 117.6(5) . .
C50 C49 C42 121.2(5) . .
C54 C49 C42 121.0(5) . .
C51 C50 C49 121.3(5) . .
C52 C51 C50 120.1(5) . .
C51 C52 C53 119.4(6) . .
C54 C53 C52 120.5(5) . .
C53 C54 C49 121.0(5) . .
O4 C55 C60 120.3(4) . .
O4 C55 C56 120.2(4) . .
C60 C55 C56 119.6(4) . .
C57 C56 C55 118.4(5) . .
C57 C56 C61 119.2(5) . .
C55 C56 C61 122.3(4) . .
C58 C57 C56 121.7(5) . .
C59 C58 C57 119.5(5) . .
C58 C59 C60 121.0(5) . .
C59 C60 C55 119.4(5) . .
C59 C60 C67 119.2(4) . .
C55 C60 C67 121.4(4) . .
C62 C61 C66 119.4(5) . .
C62 C61 C56 122.0(5) . .
C66 C61 C56 118.5(5) . .
C61 C62 C63 119.3(6) . .
C64 C63 C62 120.3(6) . .
C65 C64 C63 119.8(5) . .
C64 C65 C66 120.4(6) . .
C65 C66 C61 120.8(6) . .
C72 C67 C68 117.0(5) . .
C72 C67 C60 121.8(4) . .
C68 C67 C60 121.0(4) . .
C69 C68 C67 121.5(5) . .
C70 C69 C68 120.3(5) . .
C69 C70 C71 120.0(5) . .
C72 C71 C70 119.1(5) . .
C67 C72 C71 122.0(5) . .
C78 C73 C74 122.0(10) . .
C73 C74 C75 119.6(9) . .
C76 C75 C74 118.1(9) . .
C75 C76 C77 122.9(9) . .
C76 C77 C78 117.3(8) . .
C76 C77 C79 121.6(9) . .
C78 C77 C79 121.1(9) . .
C73 C78 C77 120.0(9) . .
C82 C81 C82 117.4(13) . 7_557
C82 C81 C80 121.3(7) . .
C82 C81 C80 121.3(7) 7_557 .
C81 C82 C83 123.0(11) . .
C82 C83 C84 119.8(12) . .
C83 C84 C83 117.0(14) 7_557 .
C86 C85 C90 120.0 . .
C86 C85 C91 120.0 . .
C90 C85 C91 120.0 . .
C87 C86 C85 120.0 . .
C86 C87 C88 120.0 . .
C89 C88 C87 120.0 . .
C90 C89 C88 120.0 . .
C89 C90 C85 120.0 . .

loop_
_geom_bond_atom_site_label_1
_geom_bond_atom_site_label_2
_geom_bond_distance
_geom_bond_site_symmetry_2
Ce1 O1 2.101(3) 4
Ce1 O1 2.101(3) .
Ce1 O2 2.125(3) .
Ce1 O2 2.125(3) 4
Ce1 C36 3.049(5) 4
Ce1 C36 3.049(5) .
O1 C1 1.357(6) .
O2 C19 1.358(6) .
C1 C6 1.413(7) .
C1 C2 1.416(7) .
C2 C3 1.387(7) .
C2 C7 1.495(7) .
C3 C4 1.380(8) .
C4 C5 1.382(8) .
C5 C6 1.391(7) .
C6 C13 1.490(7) .
C7 C12 1.389(7) .
C7 C8 1.392(8) .
C8 C9 1.387(7) .
C9 C10 1.378(8) .
C10 C11 1.382(9) .
C11 C12 1.388(8) .
C13 C18 1.385(7) .
C13 C14 1.391(7) .
C14 C15 1.392(8) .
C15 C16 1.378(8) .
C16 C17 1.389(7) .
C17 C18 1.386(7) .
C19 C24 1.399(7) .
C19 C20 1.407(7) .
C20 C21 1.404(7) .
C20 C25 1.489(7) .
C21 C22 1.379(8) .
C22 C23 1.361(8) .
C23 C24 1.398(7) .
C24 C31 1.478(8) .
C25 C26 1.385(8) .
C25 C30 1.386(8) .
C26 C27 1.386(7) .
C27 C28 1.358(9) .
C28 C29 1.380(9) .
C29 C30 1.389(8) .
C31 C36 1.399(7) .
C31 C32 1.403(7) .
C32 C33 1.379(8) .
C33 C34 1.381(8) .
C34 C35 1.390(8) .
C35 C36 1.383(8) .
Ce2 O3 2.108(3) 4_565
Ce2 O3 2.108(3) .
Ce2 O4 2.112(3) .
Ce2 O4 2.112(3) 4_565
O3 C37 1.347(6) .
O4 C55 1.351(5) .
C37 C42 1.403(7) .
C37 C38 1.408(8) .
C38 C39 1.399(7) .
C38 C43 1.492(7) .
C39 C40 1.370(8) .
C40 C41 1.380(9) .
C41 C42 1.403(7) .
C42 C49 1.489(8) .
C43 C44 1.384(9) .
C43 C48 1.399(9) .
C44 C45 1.410(10) .
C45 C46 1.366(11) .
C46 C47 1.382(11) .
C47 C48 1.386(8) .
C49 C50 1.392(7) .
C49 C54 1.392(7) .
C50 C51 1.382(8) .
C51 C52 1.372(8) .
C52 C53 1.384(8) .
C53 C54 1.373(8) .
C55 C60 1.408(7) .
C55 C56 1.415(7) .
C56 C57 1.394(7) .
C56 C61 1.489(7) .
C57 C58 1.381(8) .
C58 C59 1.380(8) .
C59 C60 1.391(7) .
C60 C67 1.487(7) .
C61 C62 1.374(8) .
C61 C66 1.397(8) .
C62 C63 1.419(7) .
C63 C64 1.377(9) .
C64 C65 1.374(9) .
C65 C66 1.376(8) .
C67 C72 1.393(7) .
C67 C68 1.399(7) .
C68 C69 1.390(8) .
C69 C70 1.370(9) .
C70 C71 1.397(8) .
C71 C72 1.395(7) .
C73 C78 1.342(12) .
C73 C74 1.378(13) .
C74 C75 1.381(13) .
C75 C76 1.370(12) .
C76 C77 1.384(12) .
C77 C78 1.401(12) .
C77 C79 1.464(12) .
C80 C81 1.485(19) .
C81 C82 1.342(11) .
C81 C82 1.342(11) 7_557
C82 C83 1.372(14) .
C83 C84 1.392(14) .
C84 C83 1.392(14) 7_557
C85 C86 1.3950 .
C85 C90 1.3950 .
C85 C91 1.5402 .
C86 C87 1.3949 .
C87 C88 1.3950 .
C88 C89 1.3950 .
C89 C90 1.3949 .
